data_1515572
loop_
_publ_author_name
'Vecchione, Matthew K.'
'Sun, Aaron X.'
'Seidel, Daniel'

_publ_section_title
;
 Divergent reactions of indoles with aminobenzaldehydes: indole
 ring-opening vs. annulation and facile synthesis of neocryptolepine
;
_journal_issue 11
_journal_name_full 'Chemical Science'
_journal_page_first 2178
_journal_paper_doi 10.1039/c1sc00506e
_journal_volume 2
_journal_year 2011
_chemical_formula_sum 'C16 H11 Br N2'
_chemical_formula_weight 311.18
_chemical_name_systematic
;
?
;
_space_group_IT_number 19
_symmetry_cell_setting orthorhombic
_symmetry_space_group_name_Hall 'P 2ac 2ab'
_symmetry_space_group_name_H-M 'P 21 21 21'
_atom_sites_solution_hydrogens geom
_atom_sites_solution_primary direct
_atom_sites_solution_secondary difmap
_audit_creation_method SHELXL-97
_cell_angle_alpha 90.00
_cell_angle_beta 90.00
_cell_angle_gamma 90.00
_cell_formula_units_Z 4
_cell_length_a 4.7179(3)
_cell_length_b 13.9491(9)
_cell_length_c 18.8428(12)
_cell_measurement_reflns_used 5152
_cell_measurement_temperature 100(2)
_cell_measurement_theta_max 31.49
_cell_measurement_theta_min 2.92
_cell_volume 1240.05(14)
_computing_cell_refinement 'Bruker SMART'
_computing_data_collection 'Bruker SMART'
_computing_data_reduction 'Bruker SAINT'
_computing_molecular_graphics 'Bruker SHELXTL'
_computing_publication_material 'Bruker SHELXTL'
_computing_structure_refinement 'SHELXL-97 (Sheldrick, 1997)'
_computing_structure_solution 'SHELXS-97 (Sheldrick, 1990)'
_diffrn_ambient_temperature 100(2)
_diffrn_measured_fraction_theta_full 0.999
_diffrn_measured_fraction_theta_max 0.999
_diffrn_measurement_device_type 'CCD area detector'
_diffrn_measurement_method 'phi and omega scans'
_diffrn_radiation_monochromator graphite
_diffrn_radiation_source 'fine-focus sealed tube'
_diffrn_radiation_type MoK\a
_diffrn_radiation_wavelength 0.71073
_diffrn_reflns_av_R_equivalents 0.0300
_diffrn_reflns_av_sigmaI/netI 0.0433
_diffrn_reflns_limit_h_max 6
_diffrn_reflns_limit_h_min -6
_diffrn_reflns_limit_k_max 20
_diffrn_reflns_limit_k_min -14
_diffrn_reflns_limit_l_max 27
_diffrn_reflns_limit_l_min -27
_diffrn_reflns_number 9861
_diffrn_reflns_theta_full 31.53
_diffrn_reflns_theta_max 31.53
_diffrn_reflns_theta_min 1.82
_exptl_absorpt_coefficient_mu 3.300
_exptl_absorpt_correction_T_max 0.9369
_exptl_absorpt_correction_T_min 0.5441
_exptl_absorpt_correction_type multi-scan
_exptl_absorpt_process_details 'Bruker SAINT (SADABS)'
_exptl_crystal_colour orange
_exptl_crystal_density_diffrn 1.667
_exptl_crystal_density_method 'not measured'
_exptl_crystal_description rod
_exptl_crystal_F_000 624
_exptl_crystal_size_max 0.21
_exptl_crystal_size_mid 0.05
_exptl_crystal_size_min 0.02
_refine_diff_density_max 0.624
_refine_diff_density_min -0.314
_refine_diff_density_rms 0.089
_refine_ls_abs_structure_details 'Flack H D (1983), Acta Cryst. A39, 876-881'
_refine_ls_abs_structure_Flack -0.003(9)
_refine_ls_extinction_method none
_refine_ls_goodness_of_fit_ref 1.011
_refine_ls_hydrogen_treatment constr
_refine_ls_matrix_type full
_refine_ls_number_parameters 173
_refine_ls_number_reflns 4066
_refine_ls_number_restraints 0
_refine_ls_restrained_S_all 1.011
_refine_ls_R_factor_all 0.0382
_refine_ls_R_factor_gt 0.0332
_refine_ls_shift/su_max 0.002
_refine_ls_shift/su_mean 0.000
_refine_ls_structure_factor_coef Fsqd
_refine_ls_weighting_details 'calc w=1/[\s^2^(Fo^2^)+(0.0400P)^2^+0.1000P] where P=(Fo^2^+2Fc^2^)/3'
_refine_ls_weighting_scheme calc
_refine_ls_wR_factor_gt 0.0722
_refine_ls_wR_factor_ref 0.0743
_reflns_number_gt 3771
_reflns_number_total 4066
_reflns_threshold_expression >2sigma(I)
_cod_data_source_file c1sc00506e.txt
_cod_data_source_block mv600
_cod_depositor_comments
;
The following automatic conversions were performed:

'_symmetry_cell_setting' value 'Orthorhombic' changed to
'orthorhombic' according to
/usr/data/users/saulius/automatic-downloads/retrospective/RSC/lib/dictionaries/cif_core.dic
dictionary named 'cif_core.dic' version 2.4.2 from 2011-04-26.

Automatic conversion script
Id: cif_fix_values 2281 2013-09-26 08:29:07Z andrius 
;
_cod_original_sg_symbol_H-M P2(1)2(1)2(1)
_cod_database_code 1515572

loop_
_symmetry_equiv_pos_as_xyz
'x, y, z'
'-x+1/2, -y, z+1/2'
'-x, y+1/2, -z+1/2'
'x+1/2, -y+1/2, -z'

loop_
_atom_site_label
_atom_site_type_symbol
_atom_site_fract_x
_atom_site_fract_y
_atom_site_fract_z
_atom_site_U_iso_or_equiv
_atom_site_adp_type
_atom_site_occupancy
_atom_site_symmetry_multiplicity
_atom_site_calc_flag
_atom_site_refinement_flags
Br1 Br 0.97452(5) 0.828829(15) 0.041827(10) 0.01645(6) Uani 1 1 d .
N1 N 0.3767(4) 1.05715(15) 0.27114(10) 0.0155(4) Uani 1 1 d .
N2 N 0.0195(5) 0.99791(12) 0.34907(9) 0.0148(4) Uani 1 1 d .
C1 C 0.2079(5) 0.98904(16) 0.29479(11) 0.0129(4) Uani 1 1 d .
C2 C 0.5271(5) 1.01250(15) 0.21595(10) 0.0138(4) Uani 1 1 d .
C3 C 0.7380(5) 1.05403(17) 0.17374(12) 0.0165(5) Uani 1 1 d .
H3 H 0.7926 1.1189 0.1806 0.020 Uiso 1 1 calc R
C4 C 0.8660(5) 0.99823(17) 0.12151(11) 0.0151(4) Uani 1 1 d .
H4 H 1.0093 1.0251 0.0922 0.018 Uiso 1 1 calc R
C5 C 0.7841(5) 0.90263(17) 0.11196(11) 0.0147(4) Uani 1 1 d .
C6 C 0.5768(5) 0.85937(16) 0.15302(11) 0.0139(4) Uani 1 1 d .
H6 H 0.5242 0.7943 0.1460 0.017 Uiso 1 1 calc R
C7 C 0.4486(5) 0.91557(15) 0.20519(11) 0.0133(4) Uani 1 1 d .
C8 C 0.2339(5) 0.89696(17) 0.25803(11) 0.0129(4) Uani 1 1 d .
C9 C 0.0719(5) 0.82153(16) 0.27707(10) 0.0142(4) Uani 1 1 d .
H9 H 0.0845 0.7628 0.2518 0.017 Uiso 1 1 calc R
C10 C -0.1191(5) 0.83065(17) 0.33564(10) 0.0141(4) Uani 1 1 d .
C11 C -0.2864(5) 0.75312(17) 0.35887(12) 0.0159(4) Uani 1 1 d .
H11 H -0.2738 0.6933 0.3350 0.019 Uiso 1 1 calc R
C12 C -0.4685(6) 0.76282(17) 0.41576(11) 0.0184(4) Uani 1 1 d .
H12 H -0.5789 0.7099 0.4313 0.022 Uiso 1 1 calc R
C13 C -0.4892(5) 0.85131(16) 0.45027(11) 0.0192(4) Uani 1 1 d .
H13 H -0.6137 0.8577 0.4896 0.023 Uiso 1 1 calc R
C14 C -0.3326(5) 0.92948(19) 0.42846(12) 0.0190(5) Uani 1 1 d .
H14 H -0.3524 0.9892 0.4522 0.023 Uiso 1 1 calc R
C15 C -0.1430(5) 0.92062(16) 0.37088(11) 0.0135(4) Uani 1 1 d .
C16 C -0.0107(6) 1.09172(15) 0.38298(12) 0.0212(5) Uani 1 1 d .
H16A H -0.2050 1.1150 0.3766 0.032 Uiso 1 1 calc R
H16B H 0.1223 1.1371 0.3613 0.032 Uiso 1 1 calc R
H16C H 0.0305 1.0859 0.4338 0.032 Uiso 1 1 calc R

loop_
_atom_site_aniso_label
_atom_site_aniso_U_11
_atom_site_aniso_U_22
_atom_site_aniso_U_33
_atom_site_aniso_U_23
_atom_site_aniso_U_13
_atom_site_aniso_U_12
Br1 0.01754(11) 0.01767(10) 0.01414(9) -0.00147(8) 0.00121(8) 0.00067(9)
N1 0.0154(10) 0.0145(9) 0.0167(8) -0.0001(7) -0.0011(7) -0.0002(8)
N2 0.0156(10) 0.0142(8) 0.0147(7) -0.0033(6) 0.0003(8) -0.0025(8)
C1 0.0112(11) 0.0133(10) 0.0143(9) -0.0013(8) -0.0031(8) 0.0003(8)
C2 0.0126(11) 0.0135(9) 0.0154(8) 0.0015(7) -0.0042(8) 0.0021(9)
C3 0.0171(12) 0.0148(10) 0.0176(10) 0.0015(8) -0.0016(9) 0.0003(9)
C4 0.0146(11) 0.0175(11) 0.0131(9) 0.0025(8) -0.0004(8) -0.0007(9)
C5 0.0151(11) 0.0163(11) 0.0127(9) 0.0005(8) -0.0020(8) 0.0026(9)
C6 0.0141(11) 0.0135(9) 0.0141(8) -0.0008(7) -0.0023(8) 0.0002(8)
C7 0.0119(11) 0.0135(9) 0.0144(8) 0.0020(7) -0.0021(8) 0.0003(8)
C8 0.0119(11) 0.0136(10) 0.0132(9) 0.0008(8) -0.0010(8) 0.0007(8)
C9 0.0141(10) 0.0126(9) 0.0159(8) 0.0007(8) -0.0023(7) 0.0018(9)
C10 0.0121(10) 0.0156(10) 0.0147(8) 0.0018(9) -0.0019(7) 0.0014(9)
C11 0.0141(11) 0.0145(10) 0.0190(10) 0.0032(8) -0.0014(8) 0.0005(9)
C12 0.0163(11) 0.0200(10) 0.0189(9) 0.0052(8) -0.0005(9) -0.0019(10)
C13 0.0169(11) 0.0249(10) 0.0160(8) 0.0016(8) 0.0012(9) -0.0001(9)
C14 0.0199(13) 0.0221(12) 0.0150(10) 0.0000(9) 0.0011(9) -0.0006(10)
C15 0.0112(10) 0.0158(10) 0.0134(9) 0.0031(8) -0.0008(8) -0.0009(8)
C16 0.0242(14) 0.0159(10) 0.0235(10) -0.0068(8) 0.0062(11) -0.0014(11)

loop_
_atom_type_symbol
_atom_type_description
_atom_type_scat_dispersion_real
_atom_type_scat_dispersion_imag
_atom_type_scat_source
C C 0.0033 0.0016 'International Tables Vol C Tables 4.2.6.8 and 6.1.1.4'
H H 0.0000 0.0000 'International Tables Vol C Tables 4.2.6.8 and 6.1.1.4'
N N 0.0061 0.0033 'International Tables Vol C Tables 4.2.6.8 and 6.1.1.4'
Br Br -0.2901 2.4595 'International Tables Vol C Tables 4.2.6.8 and 6.1.1.4'

loop_
_geom_angle_atom_site_label_1
_geom_angle_atom_site_label_2
_geom_angle_atom_site_label_3
_geom_angle
C1 N1 C2 103.66(19)
C1 N2 C15 120.90(18)
C1 N2 C16 118.24(19)
C15 N2 C16 120.85(19)
N1 C1 N2 125.7(2)
N1 C1 C8 114.9(2)
N2 C1 C8 119.35(19)
C3 C2 N1 126.6(2)
C3 C2 C7 120.0(2)
N1 C2 C7 113.4(2)
C4 C3 C2 118.6(2)
C4 C3 H3 120.7
C2 C3 H3 120.7
C3 C4 C5 120.2(2)
C3 C4 H4 119.9
C5 C4 H4 119.9
C6 C5 C4 122.5(2)
C6 C5 Br1 119.08(17)
C4 C5 Br1 118.34(17)
C5 C6 C7 117.0(2)
C5 C6 H6 121.5
C7 C6 H6 121.5
C6 C7 C2 121.6(2)
C6 C7 C8 133.5(2)
C2 C7 C8 104.85(19)
C9 C8 C7 136.1(2)
C9 C8 C1 120.7(2)
C7 C8 C1 103.14(19)
C8 C9 C10 119.5(2)
C8 C9 H9 120.2
C10 C9 H9 120.2
C11 C10 C15 119.2(2)
C11 C10 C9 121.6(2)
C15 C10 C9 119.2(2)
C12 C11 C10 121.0(2)
C12 C11 H11 119.5
C10 C11 H11 119.5
C11 C12 C13 119.4(2)
C11 C12 H12 120.3
C13 C12 H12 120.3
C14 C13 C12 121.5(2)
C14 C13 H13 119.3
C12 C13 H13 119.3
C13 C14 C15 119.9(2)
C13 C14 H14 120.0
C15 C14 H14 120.0
N2 C15 C14 120.7(2)
N2 C15 C10 120.3(2)
C14 C15 C10 119.0(2)
N2 C16 H16A 109.5
N2 C16 H16B 109.5
H16A C16 H16B 109.5
N2 C16 H16C 109.5
H16A C16 H16C 109.5
H16B C16 H16C 109.5

loop_
_geom_bond_atom_site_label_1
_geom_bond_atom_site_label_2
_geom_bond_distance
Br1 C5 1.901(2)
N1 C1 1.317(3)
N1 C2 1.405(3)
N2 C1 1.361(3)
N2 C15 1.385(3)
N2 C16 1.463(3)
C1 C8 1.464(3)
C2 C3 1.399(3)
C2 C7 1.416(3)
C3 C4 1.393(3)
C3 H3 0.9500
C4 C5 1.400(3)
C4 H4 0.9500
C5 C6 1.385(3)
C6 C7 1.395(3)
C6 H6 0.9500
C7 C8 1.444(3)
C8 C9 1.349(3)
C9 C10 1.430(3)
C9 H9 0.9500
C10 C11 1.409(3)
C10 C15 1.424(3)
C11 C12 1.380(3)
C11 H11 0.9500
C12 C13 1.399(3)
C12 H12 0.9500
C13 C14 1.380(3)
C13 H13 0.9500
C14 C15 1.412(3)
C14 H14 0.9500
C16 H16A 0.9800
C16 H16B 0.9800
C16 H16C 0.9800

loop_
_geom_torsion_atom_site_label_1
_geom_torsion_atom_site_label_2
_geom_torsion_atom_site_label_3
_geom_torsion_atom_site_label_4
_geom_torsion
C2 N1 C1 N2 179.7(2)
C2 N1 C1 C8 0.0(3)
C15 N2 C1 N1 -178.3(2)
C16 N2 C1 N1 2.8(3)
C15 N2 C1 C8 1.4(3)
C16 N2 C1 C8 -177.5(2)
C1 N1 C2 C3 -179.1(2)
C1 N1 C2 C7 0.3(3)
N1 C2 C3 C4 179.6(2)
C7 C2 C3 C4 0.2(3)
C2 C3 C4 C5 -0.1(3)
C3 C4 C5 C6 -0.1(3)
C3 C4 C5 Br1 -178.07(17)
C4 C5 C6 C7 0.2(3)
Br1 C5 C6 C7 178.18(16)
C5 C6 C7 C2 -0.2(3)
C5 C6 C7 C8 -178.7(2)
C3 C2 C7 C6 0.0(3)
N1 C2 C7 C6 -179.5(2)
C3 C2 C7 C8 178.9(2)
N1 C2 C7 C8 -0.6(3)
C6 C7 C8 C9 -1.5(5)
C2 C7 C8 C9 179.7(3)
C6 C7 C8 C1 179.3(2)
C2 C7 C8 C1 0.5(2)
N1 C1 C8 C9 -179.7(2)
N2 C1 C8 C9 0.5(3)
N1 C1 C8 C7 -0.4(3)
N2 C1 C8 C7 179.9(2)
C7 C8 C9 C10 178.4(2)
C1 C8 C9 C10 -2.5(3)
C8 C9 C10 C11 -178.1(2)
C8 C9 C10 C15 2.6(3)
C15 C10 C11 C12 -1.1(3)
C9 C10 C11 C12 179.6(2)
C10 C11 C12 C13 0.7(4)
C11 C12 C13 C14 0.4(4)
C12 C13 C14 C15 -1.1(4)
C1 N2 C15 C14 178.3(2)
C16 N2 C15 C14 -2.8(3)
C1 N2 C15 C10 -1.3(3)
C16 N2 C15 C10 177.6(2)
C13 C14 C15 N2 -178.9(2)
C13 C14 C15 C10 0.7(3)
C11 C10 C15 N2 179.9(2)
C9 C10 C15 N2 -0.7(3)
C11 C10 C15 C14 0.4(3)
C9 C10 C15 C14 179.7(2)
